data_7032170
loop_
_publ_author_name
'Edwards, Peter G.'
'Kariuki, Benson M.'
'Newman, Paul D.'
'Tallis, Huw A.'
'Williams, Craig'

_publ_section_title
;
 Aspects of the coordination chemistry of
 rac-trans-1,2-diphosphinocyclohexane and the preparation of reinforced
 9aneP3 and 9anePN2 macrocycles.
;
_journal_issue 41
_journal_name_full 'Dalton transactions (Cambridge, England : 2003)'
_journal_page_first 15532
_journal_page_last 15545
_journal_paper_doi 10.1039/c4dt02239d
_journal_volume 43
_journal_year 2014
_chemical_formula_sum 'C32 H34 F I Mn O4 P3'
_chemical_formula_weight 776.34
_chemical_name_systematic
;
 ?
;
_space_group_crystal_system monoclinic
_space_group_IT_number 12
_space_group_name_Hall '-C 2y'
_space_group_name_H-M_alt 'C 1 2/m 1'
_symmetry_space_group_name_Hall '-C 2y'
_symmetry_space_group_name_H-M 'C 1 2/m 1'
_atom_sites_solution_hydrogens geom
_audit_creation_method SHELXL-2013
_cell_angle_alpha 90
_cell_angle_beta 113.514(9)
_cell_angle_gamma 90
_cell_formula_units_Z 8
_cell_length_a 35.176(5)
_cell_length_b 10.9232(15)
_cell_length_c 20.217(2)
_cell_measurement_reflns_used 2895
_cell_measurement_temperature 150(2)
_cell_measurement_theta_max 21.029
_cell_measurement_theta_min 1.09
_cell_volume 7123.0(16)
_computing_cell_refinement DENZO/SCALEPACK
_computing_data_collection 'COLLECT,Nonius BV, 1997-2001'
_computing_data_reduction DENZO/SCALEPACK
_computing_structure_refinement 'SHELXL-2013 (Sheldrick, 2013)'
_computing_structure_solution SHELXS-97
_diffrn_ambient_temperature 150(2)
_diffrn_measured_fraction_theta_full 0.579
_diffrn_measured_fraction_theta_max 0.962
_diffrn_measurement_device_type 'Nonius Kappa CCD'
_diffrn_measurement_method 'CCD scans'
_diffrn_radiation_type MoK\a
_diffrn_radiation_wavelength 0.71073
_diffrn_reflns_av_R_equivalents 0.0992
_diffrn_reflns_av_unetI/netI 0.0844
_diffrn_reflns_Laue_measured_fraction_full 0.579
_diffrn_reflns_Laue_measured_fraction_max 0.962
_diffrn_reflns_limit_h_max 35
_diffrn_reflns_limit_h_min -33
_diffrn_reflns_limit_k_max 10
_diffrn_reflns_limit_k_min -10
_diffrn_reflns_limit_l_max 19
_diffrn_reflns_limit_l_min -20
_diffrn_reflns_number 9674
_diffrn_reflns_point_group_measured_fraction_full 0.579
_diffrn_reflns_point_group_measured_fraction_max 0.962
_diffrn_reflns_theta_full 25.242
_diffrn_reflns_theta_max 21.029
_diffrn_reflns_theta_min 1.098
_diffrn_source 'fine-focus sealed tube'
_exptl_absorpt_coefficient_mu 1.410
_exptl_absorpt_correction_T_max 0.872
_exptl_absorpt_correction_T_min 0.602
_exptl_absorpt_correction_type empirical
_exptl_absorpt_process_details Sadabs/Denzo
_exptl_crystal_colour yellow
_exptl_crystal_density_diffrn 1.448
_exptl_crystal_description needle
_exptl_crystal_F_000 3120
_exptl_crystal_size_max 0.400
_exptl_crystal_size_mid 0.100
_exptl_crystal_size_min 0.100
_refine_diff_density_max 1.892
_refine_diff_density_min -0.851
_refine_diff_density_rms 0.153
_refine_ls_extinction_method none
_refine_ls_goodness_of_fit_ref 1.085
_refine_ls_hydrogen_treatment constr
_refine_ls_matrix_type full
_refine_ls_number_parameters 540
_refine_ls_number_reflns 3944
_refine_ls_number_restraints 567
_refine_ls_restrained_S_all 1.024
_refine_ls_R_factor_all 0.1160
_refine_ls_R_factor_gt 0.0821
_refine_ls_shift/su_max 0.000
_refine_ls_shift/su_mean 0.000
_refine_ls_structure_factor_coef Fsqd
_refine_ls_weighting_details 'w=1/[\s^2^(Fo^2^)+(0.0903P)^2^+213.1648P] where P=(Fo^2^+2Fc^2^)/3'
_refine_ls_weighting_scheme calc
_refine_ls_wR_factor_gt 0.1991
_refine_ls_wR_factor_ref 0.2248
_reflns_Friedel_coverage 0.000
_reflns_number_gt 2895
_reflns_number_total 3944
_reflns_threshold_expression 'I > 2\s(I)'
_cod_data_source_file c4dt02239d1.cif
_cod_data_source_block shelx_cmpd7
_cod_depositor_comments 'Adding full bibliography for 7032169--7032173.cif.'
_cod_original_cell_volume 7122.9(16)
_cod_database_code 7032170
_shelx_space_group_comment
;
The symmetry employed for this shelxl refinement is uniquely defined
by the following loop, which should always be used as a source of
symmetry information in preference to the above space-group names.
They are only intended as comments.
;
_shelx_estimated_absorpt_t_min 0.602
_shelx_estimated_absorpt_t_max 0.872
_shelxl_version_number 2013-4

loop_
_space_group_symop_operation_xyz
'x, y, z'
'-x, y, -z'
'x+1/2, y+1/2, z'
'-x+1/2, y+1/2, -z'
'-x, -y, -z'
'x, -y, z'
'-x+1/2, -y+1/2, -z'
'x+1/2, -y+1/2, z'

loop_
_atom_site_label
_atom_site_type_symbol
_atom_site_fract_x
_atom_site_fract_y
_atom_site_fract_z
_atom_site_U_iso_or_equiv
_atom_site_adp_type
_atom_site_occupancy
_atom_site_site_symmetry_order
_atom_site_calc_flag
_atom_site_refinement_flags_posn
_atom_site_refinement_flags_adp
_atom_site_refinement_flags_occupancy
_atom_site_disorder_assembly
_atom_site_disorder_group
C1 C 0.4162(4) -0.1314(14) 0.3264(7) 0.044(4) Uani 1 1 d . . . . .
C2 C 0.4090(4) -0.1960(14) 0.3800(8) 0.046(4) Uani 1 1 d . . . . .
C3 C 0.4354(5) -0.2920(16) 0.4152(8) 0.059(5) Uani 1 1 d . . . . .
H3 H 0.4309 -0.3357 0.4521 0.071 Uiso 1 1 calc R U . . .
C4 C 0.4679(5) -0.3244(17) 0.3973(9) 0.063(5) Uani 1 1 d . . . . .
H4 H 0.4853 -0.3914 0.4205 0.075 Uiso 1 1 calc R U . . .
C5 C 0.4750(5) -0.2570(19) 0.3441(9) 0.067(5) Uani 1 1 d . . . . .
H5 H 0.4982 -0.2765 0.3331 0.080 Uiso 1 1 calc R U . . .
C6 C 0.4495(5) -0.1650(15) 0.3085(8) 0.055(4) Uani 1 1 d . . . . .
H6 H 0.4540 -0.1227 0.2712 0.066 Uiso 1 1 calc R U . . .
C7 C 0.4051(8) -0.057(2) 0.4856(7) 0.045(4) Uani 0.5 1 d D U P . .
H7 H 0.4317 -0.0425 0.4800 0.054 Uiso 0.5 1 calc R U P . .
C8 C 0.4141(9) -0.1305(17) 0.5552(11) 0.046(4) Uani 0.5 1 d D U P . .
H8A H 0.4251 -0.2124 0.5513 0.056 Uiso 0.5 1 calc R U P . .
H8B H 0.3883 -0.1414 0.5632 0.056 Uiso 0.5 1 calc R U P . .
C9 C 0.4464(7) -0.059(2) 0.6187(8) 0.046(4) Uani 0.5 1 d D U P . .
H9A H 0.4540 -0.1065 0.6639 0.055 Uiso 0.5 1 calc R U P . .
H9B H 0.4717 -0.0453 0.6097 0.055 Uiso 0.5 1 calc R U P . .
C10 C 0.4271(8) 0.064(2) 0.6254(7) 0.047(4) Uani 0.5 1 d D U P . .
H10A H 0.4011 0.0504 0.6324 0.056 Uiso 0.5 1 calc R U P . .
H10B H 0.4465 0.1101 0.6676 0.056 Uiso 0.5 1 calc R U P . .
C11 C 0.4180(9) 0.1383(17) 0.5560(11) 0.047(4) Uani 0.5 1 d D U P . .
H11A H 0.4066 0.2197 0.5600 0.056 Uiso 0.5 1 calc R U P . .
H11B H 0.4438 0.1507 0.5485 0.056 Uiso 0.5 1 calc R U P . .
C12 C 0.3863(7) 0.067(2) 0.4920(8) 0.045(4) Uani 0.5 1 d D U P . .
H12 H 0.3616 0.0511 0.5032 0.054 Uiso 0.5 1 calc R U P . .
C13 C 0.3438(5) -0.2735(15) 0.4212(9) 0.057(4) Uani 1 1 d . U . . .
H13A H 0.3308 -0.3212 0.3768 0.085 Uiso 1 1 calc R U . . .
H13B H 0.3226 -0.2484 0.4386 0.085 Uiso 1 1 calc R U . . .
H13C H 0.3647 -0.3237 0.4581 0.085 Uiso 1 1 calc R U . . .
C14 C 0.3726(7) 0.0000 0.1911(9) 0.053(6) Uani 1 2 d DS TU P . .
C15 C 0.3674(6) -0.1114(12) 0.1551(8) 0.082(6) Uani 1 1 d D U . . .
H15 H 0.3708 -0.1862 0.1808 0.098 Uiso 0.5 1 calc R U P . .
C16 C 0.3569(7) -0.1118(12) 0.0805(8) 0.120(8) Uani 1 1 d D U . . .
H16 H 0.3527 -0.1865 0.0545 0.144 Uiso 1 1 calc R U . . .
C17 C 0.3529(10) 0.0000 0.0459(11) 0.118(12) Uani 1 2 d DS TU P . .
H17 H 0.3470 0.0000 -0.0042 0.141 Uiso 1 2 calc R U P . .
C18 C 0.2923(8) 0.0000 0.3600(14) 0.070(7) Uani 1 2 d S TU P . .
C19 C 0.3049(4) -0.1238(15) 0.2590(7) 0.043(4) Uani 1 1 d . U . . .
C20 C 0.4089(4) 0.6971(15) 0.8794(7) 0.047(4) Uani 1 1 d . U . . .
C21 C 0.3923(4) 0.6319(13) 0.9211(7) 0.039(4) Uani 1 1 d . U . . .
C22 C 0.4023(4) 0.6630(15) 0.9934(8) 0.051(4) Uani 1 1 d . U . . .
H22 H 0.3917 0.6176 1.0223 0.061 Uiso 1 1 calc R U . . .
C23 C 0.4288(5) 0.7651(15) 1.0217(9) 0.055(4) Uani 1 1 d . U . . .
H23 H 0.4354 0.7908 1.0699 0.066 Uiso 1 1 calc R U . . .
C24 C 0.4447(5) 0.8251(17) 0.9812(9) 0.065(5) Uani 1 1 d . U . . .
H24 H 0.4636 0.8899 1.0024 0.078 Uiso 1 1 calc R U . . .
C25 C 0.4346(5) 0.7970(16) 0.9102(8) 0.057(4) Uani 1 1 d . U . . .
H25 H 0.4451 0.8452 0.8822 0.069 Uiso 1 1 calc R U . . .
C26 C 0.4482(5) 0.558(2) 0.8184(16) 0.042(5) Uani 0.5 1 d D U P . .
H26 H 0.4581 0.5411 0.8712 0.050 Uiso 0.5 1 calc R U P . .
C27 C 0.4826(7) 0.6303(19) 0.8063(18) 0.043(5) Uani 0.5 1 d D U P . .
H27A H 0.4869 0.7105 0.8310 0.051 Uiso 0.5 1 calc R U P . .
H27B H 0.4747 0.6447 0.7541 0.051 Uiso 0.5 1 calc R U P . .
C28 C 0.5228(4) 0.554(2) 0.8374(14) 0.042(5) Uani 0.5 1 d D U P . .
H28A H 0.5460 0.5993 0.8326 0.051 Uiso 0.5 1 calc R U P . .
H28B H 0.5303 0.5369 0.8892 0.051 Uiso 0.5 1 calc R U P . .
C29 C 0.5153(6) 0.433(2) 0.7951(15) 0.044(5) Uani 0.5 1 d D U P . .
H29A H 0.5066 0.4500 0.7430 0.053 Uiso 0.5 1 calc R U P . .
H29B H 0.5413 0.3844 0.8117 0.053 Uiso 0.5 1 calc R U P . .
C30 C 0.4813(6) 0.3605(16) 0.8076(18) 0.044(5) Uani 0.5 1 d D U P . .
H30A H 0.4770 0.2808 0.7823 0.053 Uiso 0.5 1 calc R U P . .
H30B H 0.4899 0.3446 0.8597 0.053 Uiso 0.5 1 calc R U P . .
C31 C 0.4409(5) 0.435(2) 0.7788(14) 0.042(5) Uani 0.5 1 d D U P . .
H31 H 0.4332 0.4507 0.7263 0.050 Uiso 0.5 1 calc R U P . .
C32 C 0.3931(6) 0.7704(16) 0.7339(9) 0.071(5) Uani 1 1 d . U . . .
H32A H 0.3658 0.8086 0.7210 0.106 Uiso 1 1 calc R U . . .
H32B H 0.3964 0.7453 0.6899 0.106 Uiso 1 1 calc R U . . .
H32C H 0.4148 0.8292 0.7606 0.106 Uiso 1 1 calc R U . . .
C33 C 0.3174(6) 0.5000 0.9088(12) 0.056(6) Uani 1 2 d DS TU P . .
C34 C 0.2999(4) 0.6110(11) 0.9153(9) 0.064(5) Uani 1 1 d D U . . .
H34 H 0.3106 0.6856 0.9056 0.077 Uiso 0.5 1 calc R U P . .
C35 C 0.2665(5) 0.6119(12) 0.9364(11) 0.107(7) Uani 1 1 d D U . . .
H35 H 0.2559 0.6866 0.9463 0.128 Uiso 1 1 calc R U . . .
C36 C 0.2493(7) 0.5000 0.9424(15) 0.091(9) Uani 1 2 d DS TU P . .
H36 H 0.2247 0.5000 0.9510 0.110 Uiso 1 2 calc R U P . .
C37 C 0.3360(8) 0.5000 0.6648(15) 0.069(7) Uani 1 2 d S TU P . .
C38 C 0.3071(4) 0.3769(14) 0.7419(7) 0.039(4) Uani 1 1 d . U . . .
O1 O 0.2695(5) 0.0000 0.3883(9) 0.073(5) Uani 1 2 d S TU P . .
O2 O 0.2905(3) -0.2072(11) 0.2208(6) 0.067(3) Uani 1 1 d . U . . .
O3 O 0.3280(6) 0.5000 0.6046(10) 0.093(6) Uani 1 2 d S TU P . .
O4 O 0.2843(3) 0.2968(11) 0.7335(6) 0.065(3) Uani 1 1 d . U . . .
F1 F 0.3641(7) -0.2183(16) 0.1850(12) 0.106(7) Uani 0.5 1 d D U P . .
F2 F 0.3110(6) 0.7211(14) 0.9005(11) 0.088(6) Uani 0.5 1 d D U P . .
P1 P 0.38347(16) 0.0000 0.2874(3) 0.0417(15) Uani 1 2 d S T P . .
P2 P 0.36813(12) -0.1392(4) 0.4033(2) 0.0444(11) Uani 1 1 d . . . . .
P3 P 0.39706(12) 0.6386(4) 0.7892(2) 0.0455(11) Uani 1 1 d . . . . .
P4 P 0.35975(16) 0.5000 0.8780(3) 0.0398(14) Uani 1 2 d S T P . .
Mn1 Mn 0.32949(9) 0.0000 0.32049(16) 0.0422(9) Uani 1 2 d S T P . .
Mn2 Mn 0.34441(9) 0.5000 0.75899(15) 0.0409(9) Uani 1 2 d S T P . .
I1 I 0.50392(4) 0.0000 0.82999(7) 0.0452(5) Uani 1 2 d S T P . .
I2 I 0.42646(4) 0.5000 0.57634(7) 0.0491(5) Uani 1 2 d S T P . .
C39 C 0.3125(10) 0.5000 0.1403(18) 0.17(2) Uani 1 2 d S T P . .
H39A H 0.2990 0.5000 0.0875 0.256 Uiso 1 2 calc R U P . .
H39B H 0.3042 0.5733 0.1592 0.256 Uiso 0.5 1 calc R U P . .
H39C H 0.3042 0.4267 0.1592 0.256 Uiso 0.5 1 calc R U P . .
C40 C 0.3590(8) 0.5000 0.1634(15) 0.065(7) Uani 1 2 d S T P . .
C41 C 0.3837(9) 0.5000 0.2393(15) 0.102(10) Uani 1 2 d S T P . .
H41A H 0.4131 0.5000 0.2477 0.153 Uiso 1 2 calc R U P . .
H41B H 0.3775 0.4267 0.2612 0.153 Uiso 0.5 1 calc R U P . .
H41C H 0.3775 0.5733 0.2612 0.153 Uiso 0.5 1 calc R U P . .
O5 O 0.3725(7) 0.5000 0.1189(12) 0.148(12) Uani 1 2 d S T P . .
C42 C 0.3428(18) 0.0000 0.853(4) 0.056(11) Uani 0.25 2 d DS TU P A 1
H42A H 0.3699 0.0000 0.8502 0.084 Uiso 0.25 2 calc R U P A 1
H42B H 0.3402 -0.0733 0.8790 0.084 Uiso 0.125 1 calc R U P A 1
H42C H 0.3402 0.0733 0.8790 0.084 Uiso 0.125 1 calc R U P A 1
C43 C 0.3085(17) 0.0000 0.777(3) 0.054(9) Uani 0.25 2 d DS TU P A 1
C44 C 0.2646(15) 0.0000 0.775(4) 0.038(11) Uani 0.25 2 d DS TU P A 1
H44A H 0.2443 0.0000 0.7250 0.057 Uiso 0.25 2 calc R U P A 1
H44B H 0.2606 0.0733 0.7998 0.057 Uiso 0.125 1 calc R U P A 1
H44C H 0.2606 -0.0733 0.7998 0.057 Uiso 0.125 1 calc R U P A 1
O6 O 0.3138(18) 0.0000 0.721(3) 0.057(10) Uani 0.25 2 d DS TU P A 1
C42A C 0.2911(16) 0.1142(5) 0.867(3) 0.070(13) Uani 0.25 1 d D U P B 2
H42D H 0.2942 0.1773 0.8352 0.105 Uiso 0.25 1 calc R U P B 2
H42E H 0.3069 0.1379 0.9175 0.105 Uiso 0.25 1 calc R U P B 2
H42F H 0.2618 0.1053 0.8583 0.105 Uiso 0.25 1 calc R U P B 2
C43A C 0.3066(14) 0.0000 0.853(2) 0.057(9) Uani 0.25 2 d DS TU P B 2
O6A O 0.3350(16) 0.0000 0.832(3) 0.057(10) Uani 0.25 2 d DS TU P B 2
C45 C 0.2764(18) 0.1168(10) 0.550(3) 0.067(10) Uani 0.25 1 d D U P C 1
H45A H 0.2989 0.1771 0.5649 0.101 Uiso 0.25 1 calc R U P C 1
H45B H 0.2539 0.1463 0.5627 0.101 Uiso 0.25 1 calc R U P C 1
H45C H 0.2658 0.1051 0.4975 0.101 Uiso 0.25 1 calc R U P C 1
C46 C 0.2920(15) 0.0000 0.586(3) 0.069(9) Uani 0.25 2 d DS TU P C 1
O7 O 0.3186(18) 0.0000 0.648(3) 0.072(9) Uani 0.25 2 d DS TU P C 1
C45A C 0.2607(17) 0.1164(10) 0.565(4) 0.066(11) Uani 0.25 1 d D U P D 2
H45D H 0.2800 0.1855 0.5783 0.100 Uiso 0.25 1 calc R U P D 2
H45E H 0.2475 0.1108 0.5998 0.100 Uiso 0.25 1 calc R U P D 2
H45F H 0.2394 0.1289 0.5167 0.100 Uiso 0.25 1 calc R U P D 2
C46A C 0.284(2) 0.0000 0.567(5) 0.069(9) Uani 0.25 2 d DS TU P D 2
O7A O 0.3178(16) 0.0000 0.563(4) 0.077(10) Uani 0.25 2 d DS TU P D 2

loop_
_atom_site_aniso_label
_atom_site_aniso_U_11
_atom_site_aniso_U_22
_atom_site_aniso_U_33
_atom_site_aniso_U_23
_atom_site_aniso_U_13
_atom_site_aniso_U_12
C1 0.043(9) 0.037(10) 0.039(9) -0.014(8) 0.005(7) -0.008(8)
C2 0.041(9) 0.038(10) 0.053(10) 0.008(8) 0.012(8) 0.002(8)
C3 0.051(10) 0.059(12) 0.056(10) -0.009(9) 0.010(9) 0.002(10)
C4 0.056(11) 0.054(12) 0.065(12) -0.011(10) 0.010(9) 0.009(10)
C5 0.045(10) 0.088(15) 0.067(12) -0.013(12) 0.022(9) 0.004(11)
C6 0.045(9) 0.052(11) 0.062(10) 0.018(9) 0.014(8) 0.010(9)
C7 0.046(5) 0.045(4) 0.045(4) -0.001(3) 0.018(3) 0.002(3)
C8 0.046(4) 0.046(4) 0.046(4) -0.001(3) 0.018(3) 0.002(3)
C9 0.045(5) 0.046(4) 0.045(4) 0.000(3) 0.018(3) 0.002(3)
C10 0.047(5) 0.046(4) 0.046(4) -0.001(3) 0.018(3) 0.002(3)
C11 0.047(4) 0.046(4) 0.047(4) 0.000(3) 0.017(3) 0.000(3)
C12 0.046(5) 0.045(4) 0.045(4) 0.000(3) 0.018(3) 0.002(3)
C13 0.058(8) 0.046(8) 0.069(8) 0.011(7) 0.029(6) -0.005(7)
C14 0.050(7) 0.056(8) 0.055(7) 0.000 0.022(5) 0.000
C15 0.078(7) 0.094(7) 0.077(7) -0.008(5) 0.035(5) 0.002(5)
C16 0.115(9) 0.126(10) 0.120(9) -0.010(5) 0.049(6) 0.001(5)
C17 0.115(12) 0.123(13) 0.117(12) 0.000 0.048(7) 0.000
C18 0.069(8) 0.071(9) 0.069(9) 0.000 0.026(5) 0.000
C19 0.042(5) 0.044(6) 0.042(5) 0.002(4) 0.016(4) -0.001(4)
C20 0.045(5) 0.048(6) 0.048(5) -0.006(4) 0.017(4) 0.000(4)
C21 0.038(5) 0.035(5) 0.039(5) -0.003(4) 0.009(4) 0.004(4)
C22 0.051(6) 0.048(6) 0.051(6) 0.002(4) 0.017(4) -0.001(4)
C23 0.054(6) 0.050(6) 0.056(6) -0.007(5) 0.016(4) 0.004(5)
C24 0.063(6) 0.059(7) 0.065(6) -0.002(5) 0.019(5) -0.003(5)
C25 0.057(6) 0.053(6) 0.060(6) 0.001(5) 0.020(4) 0.001(5)
C26 0.042(6) 0.042(6) 0.041(6) -0.001(4) 0.017(4) 0.001(4)
C27 0.043(6) 0.042(6) 0.042(6) -0.002(4) 0.016(4) 0.001(4)
C28 0.043(6) 0.043(6) 0.041(6) -0.002(4) 0.018(4) 0.000(4)
C29 0.044(6) 0.044(6) 0.044(6) -0.001(4) 0.017(4) 0.001(4)
C30 0.044(6) 0.044(6) 0.044(6) 0.001(4) 0.016(4) -0.001(4)
C31 0.041(6) 0.044(6) 0.042(6) 0.000(4) 0.017(4) 0.000(4)
C32 0.087(9) 0.069(9) 0.064(8) 0.001(7) 0.038(7) -0.007(7)
C33 0.057(8) 0.056(8) 0.053(7) 0.000 0.020(5) 0.000
C34 0.059(6) 0.077(7) 0.062(6) -0.004(5) 0.029(5) 0.003(5)
C35 0.105(8) 0.114(9) 0.102(8) -0.005(5) 0.042(5) 0.006(5)
C36 0.088(10) 0.097(10) 0.089(10) 0.000 0.034(6) 0.000
C37 0.068(8) 0.072(9) 0.066(8) 0.000 0.027(5) 0.000
C38 0.035(5) 0.042(6) 0.039(5) -0.004(4) 0.013(4) 0.000(4)
O1 0.061(8) 0.082(9) 0.068(8) 0.000 0.017(7) 0.000
O2 0.067(6) 0.062(7) 0.064(6) -0.010(6) 0.018(5) -0.011(6)
O3 0.080(9) 0.121(11) 0.082(9) 0.000 0.038(7) 0.000
O4 0.058(6) 0.061(7) 0.075(6) -0.011(6) 0.024(5) -0.016(6)
F1 0.095(10) 0.098(11) 0.112(11) -0.027(9) 0.028(8) 0.007(9)
F2 0.082(9) 0.089(10) 0.090(10) -0.010(8) 0.031(8) 0.021(8)
P1 0.035(3) 0.053(4) 0.031(3) 0.000 0.008(2) 0.000
P2 0.051(2) 0.036(3) 0.040(2) 0.002(2) 0.0121(18) -0.004(2)
P3 0.045(2) 0.037(3) 0.055(2) 0.002(2) 0.0201(19) 0.002(2)
P4 0.034(3) 0.042(4) 0.042(3) 0.000 0.013(3) 0.000
Mn1 0.0367(18) 0.047(2) 0.0368(18) 0.000 0.0081(14) 0.000
Mn2 0.0345(17) 0.044(2) 0.0360(18) 0.000 0.0058(14) 0.000
I1 0.0522(9) 0.0359(9) 0.0414(9) 0.000 0.0123(7) 0.000
I2 0.0561(10) 0.0405(10) 0.0454(9) 0.000 0.0146(7) 0.000
C39 0.07(2) 0.32(7) 0.10(3) 0.000 -0.001(19) 0.000
C40 0.072(19) 0.056(17) 0.066(19) 0.000 0.026(16) 0.000
C41 0.08(2) 0.13(3) 0.08(2) 0.000 0.016(17) 0.000
O5 0.114(18) 0.28(4) 0.072(14) 0.000 0.057(14) 0.000
C42 0.059(14) 0.055(14) 0.055(14) 0.000 0.024(11) 0.000
C43 0.056(10) 0.054(11) 0.056(11) 0.000 0.025(7) 0.000
C44 0.046(14) 0.041(15) 0.044(15) 0.000 0.034(12) 0.000
O6 0.057(14) 0.059(14) 0.059(14) 0.000 0.027(11) 0.000
C42A 0.058(17) 0.069(18) 0.077(17) 0.000(14) 0.021(13) 0.007(14)
C43A 0.058(11) 0.057(11) 0.058(11) 0.000 0.026(7) 0.000
O6A 0.062(13) 0.056(13) 0.056(14) 0.000 0.026(11) 0.000
C45 0.068(13) 0.077(13) 0.061(13) -0.001(10) 0.030(10) -0.001(10)
C46 0.068(11) 0.075(11) 0.067(11) 0.000 0.029(7) 0.000
O7 0.067(12) 0.074(13) 0.071(12) 0.000 0.024(10) 0.000
C45A 0.068(14) 0.074(14) 0.060(14) 0.006(11) 0.029(11) -0.004(11)
C46A 0.067(11) 0.075(11) 0.066(11) 0.000 0.028(7) 0.000
O7A 0.071(13) 0.084(13) 0.074(13) 0.000 0.025(10) 0.000

loop_
_atom_type_symbol
_atom_type_description
_atom_type_scat_dispersion_real
_atom_type_scat_dispersion_imag
_atom_type_scat_source
C C 0.0033 0.0016 'International Tables Vol C Tables 4.2.6.8 and 6.1.1.4'
H H 0.0000 0.0000 'International Tables Vol C Tables 4.2.6.8 and 6.1.1.4'
O O 0.0106 0.0060 'International Tables Vol C Tables 4.2.6.8 and 6.1.1.4'
F F 0.0171 0.0103 'International Tables Vol C Tables 4.2.6.8 and 6.1.1.4'
P P 0.1023 0.0942 'International Tables Vol C Tables 4.2.6.8 and 6.1.1.4'
Mn Mn 0.3368 0.7283 'International Tables Vol C Tables 4.2.6.8 and 6.1.1.4'
I I -0.4742 1.8119 'International Tables Vol C Tables 4.2.6.8 and 6.1.1.4'

loop_
_geom_angle_atom_site_label_1
_geom_angle_atom_site_label_2
_geom_angle_atom_site_label_3
_geom_angle
_geom_angle_site_symmetry_1
_geom_angle_site_symmetry_3
C2 C1 C6 119.7(14) . .
C2 C1 P1 117.1(12) . .
C6 C1 P1 123.1(12) . .
C3 C2 C1 119.0(14) . .
C3 C2 P2 124.5(13) . .
C1 C2 P2 116.2(11) . .
C4 C3 C2 120.9(17) . .
C4 C3 H3 119.6 . .
C2 C3 H3 119.6 . .
C3 C4 C5 119.2(16) . .
C3 C4 H4 120.4 . .
C5 C4 H4 120.4 . .
C6 C5 C4 120.9(16) . .
C6 C5 H5 119.5 . .
C4 C5 H5 119.5 . .
C5 C6 C1 120.3(16) . .
C5 C6 H6 119.9 . .
C1 C6 H6 119.9 . .
C12 C7 C8 108.8(9) . .
C12 C7 P2 109.2(14) . .
C8 C7 P2 112.1(15) . .
C12 C7 H7 108.9 . .
C8 C7 H7 108.9 . .
P2 C7 H7 108.9 . .
C7 C8 C9 108.2(9) . .
C7 C8 H8A 110.1 . .
C9 C8 H8A 110.1 . .
C7 C8 H8B 110.1 . .
C9 C8 H8B 110.1 . .
H8A C8 H8B 108.4 . .
C10 C9 C8 108.2(9) . .
C10 C9 H9A 110.1 . .
C8 C9 H9A 110.1 . .
C10 C9 H9B 110.1 . .
C8 C9 H9B 110.1 . .
H9A C9 H9B 108.4 . .
C11 C10 C9 108.6(9) . .
C11 C10 H10A 110.0 . .
C9 C10 H10A 110.0 . .
C11 C10 H10B 110.0 . .
C9 C10 H10B 110.0 . .
H10A C10 H10B 108.4 . .
C12 C11 C10 108.7(9) . .
C12 C11 H11A 110.0 . .
C10 C11 H11A 110.0 . .
C12 C11 H11B 110.0 . .
C10 C11 H11B 110.0 . .
H11A C11 H11B 108.3 . .
C11 C12 C7 109.0(9) . .
C11 C12 P2 117.6(15) . 6
C7 C12 P2 106.9(13) . 6
C11 C12 H12 107.7 . .
C7 C12 H12 107.7 . .
P2 C12 H12 107.7 6 .
P2 C13 H13A 109.5 . .
P2 C13 H13B 109.5 . .
H13A C13 H13B 109.5 . .
P2 C13 H13C 109.5 . .
H13A C13 H13C 109.5 . .
H13B C13 H13C 109.5 . .
C15 C14 C15 122.0(15) 6 .
C15 C14 P1 118.9(7) 6 .
C15 C14 P1 118.9(7) . .
C14 C15 C16 119.2(10) . .
C14 C15 H15 120.4 . .
C16 C15 H15 120.4 . .
C17 C16 C15 118.0(11) . .
C17 C16 H16 121.0 . .
C15 C16 H16 121.0 . .
C16 C17 C16 123.5(16) . 6
C16 C17 H17 118.2 . .
C16 C17 H17 118.2 6 .
O1 C18 Mn1 177(2) . .
O2 C19 Mn1 177.0(13) . .
C25 C20 C21 118.8(13) . .
C25 C20 P3 124.9(12) . .
C21 C20 P3 116.2(11) . .
C20 C21 C22 121.0(13) . .
C20 C21 P4 116.6(10) . .
C22 C21 P4 122.3(11) . .
C21 C22 C23 117.5(14) . .
C21 C22 H22 121.3 . .
C23 C22 H22 121.3 . .
C24 C23 C22 120.5(15) . .
C24 C23 H23 119.8 . .
C22 C23 H23 119.8 . .
C23 C24 C25 122.6(17) . .
C23 C24 H24 118.7 . .
C25 C24 H24 118.7 . .
C24 C25 C20 119.6(16) . .
C24 C25 H25 120.2 . .
C20 C25 H25 120.2 . .
C31 C26 C27 110.1(16) . .
C31 C26 P3 107.9(13) . .
C27 C26 P3 115.3(15) . .
C31 C26 H26 107.7 . .
C27 C26 H26 107.7 . .
P3 C26 H26 107.7 . .
C26 C27 C28 108.0(9) . .
C26 C27 H27A 110.1 . .
C28 C27 H27A 110.1 . .
C26 C27 H27B 110.1 . .
C28 C27 H27B 110.1 . .
H27A C27 H27B 108.4 . .
C29 C28 C27 108.2(9) . .
C29 C28 H28A 110.1 . .
C27 C28 H28A 110.1 . .
C29 C28 H28B 110.1 . .
C27 C28 H28B 110.1 . .
H28A C28 H28B 108.4 . .
C30 C29 C28 108.8(10) . .
C30 C29 H29A 109.9 . .
C28 C29 H29A 109.9 . .
C30 C29 H29B 109.9 . .
C28 C29 H29B 109.9 . .
H29A C29 H29B 108.3 . .
C31 C30 C29 109.3(9) . .
C31 C30 H30A 109.8 . .
C29 C30 H30A 109.8 . .
C31 C30 H30B 109.8 . .
C29 C30 H30B 109.8 . .
H30A C30 H30B 108.3 . .
C30 C31 C26 109.2(9) . .
C30 C31 P3 115.1(16) . 6_565
C26 C31 P3 107.4(14) . 6_565
C30 C31 H31 108.3 . .
C26 C31 H31 108.3 . .
P3 C31 H31 108.3 6_565 .
P3 C32 H32A 109.5 . .
P3 C32 H32B 109.5 . .
H32A C32 H32B 109.5 . .
P3 C32 H32C 109.5 . .
H32A C32 H32C 109.5 . .
H32B C32 H32C 109.5 . .
C34 C33 C34 121.6(14) . 6_565
C34 C33 P4 118.9(7) . .
C34 C33 P4 118.9(7) 6_565 .
C33 C34 C35 119.5(10) . .
C33 C34 H34 120.3 . .
C35 C34 H34 120.3 . .
C36 C35 C34 117.8(10) . .
C36 C35 H35 121.1 . .
C34 C35 H35 121.1 . .
C35 C36 C35 123.2(15) 6_565 .
C35 C36 H36 118.4 6_565 .
C35 C36 H36 118.4 . .
O3 C37 Mn2 175(2) . .
O4 C38 Mn2 177.4(13) . .
C1 P1 C1 104.7(9) 6 .
C1 P1 C14 106.8(6) 6 .
C1 P1 C14 106.8(6) . .
C1 P1 Mn1 109.6(5) 6 .
C1 P1 Mn1 109.6(5) . .
C14 P1 Mn1 118.3(7) . .
C2 P2 C13 105.4(7) . .
C2 P2 C12 113.8(10) . 6
C13 P2 C12 99.3(9) . 6
C2 P2 C7 93.1(9) . .
C13 P2 C7 115.3(9) . .
C12 P2 C7 22.7(8) 6 .
C2 P2 Mn1 110.2(5) . .
C13 P2 Mn1 120.0(5) . .
C12 P2 Mn1 108.1(8) 6 .
C7 P2 Mn1 109.4(7) . .
C32 P3 C20 105.8(8) . .
C32 P3 C31 98.0(10) . 6_565
C20 P3 C31 113.9(10) . 6_565
C32 P3 C26 113.5(10) . .
C20 P3 C26 92.4(10) . .
C31 P3 C26 23.0(8) 6_565 .
C32 P3 Mn2 120.9(6) . .
C20 P3 Mn2 109.8(5) . .
C31 P3 Mn2 108.2(8) 6_565 .
C26 P3 Mn2 110.5(7) . .
C33 P4 C21 106.2(6) . 6_565
C33 P4 C21 106.2(6) . .
C21 P4 C21 103.8(9) 6_565 .
C33 P4 Mn2 119.0(7) . .
C21 P4 Mn2 110.3(5) 6_565 .
C21 P4 Mn2 110.3(5) . .
C18 Mn1 C19 94.2(7) . .
C18 Mn1 C19 94.2(7) . 6
C19 Mn1 C19 96.9(9) . 6
C18 Mn1 P1 171.6(8) . .
C19 Mn1 P1 91.4(5) . .
C19 Mn1 P1 91.4(5) 6 .
C18 Mn1 P2 90.0(6) . 6
C19 Mn1 P2 172.2(5) . 6
C19 Mn1 P2 89.3(5) 6 6
P1 Mn1 P2 83.78(16) . 6
C18 Mn1 P2 90.0(6) . .
C19 Mn1 P2 89.3(5) . .
C19 Mn1 P2 172.2(5) 6 .
P1 Mn1 P2 83.78(16) . .
P2 Mn1 P2 84.1(2) 6 .
C37 Mn2 C38 89.9(7) . .
C37 Mn2 C38 89.9(7) . 6_565
C38 Mn2 C38 95.8(9) . 6_565
C37 Mn2 P4 175.9(8) . .
C38 Mn2 P4 92.9(4) . .
C38 Mn2 P4 92.9(4) 6_565 .
C37 Mn2 P3 93.2(6) . 6_565
C38 Mn2 P3 90.4(4) . 6_565
C38 Mn2 P3 173.1(5) 6_565 6_565
P4 Mn2 P3 83.71(16) . 6_565
C37 Mn2 P3 93.2(6) . .
C38 Mn2 P3 173.1(5) . .
C38 Mn2 P3 90.4(4) 6_565 .
P4 Mn2 P3 83.71(16) . .
P3 Mn2 P3 83.3(2) 6_565 .
C40 C39 H39A 109.5 . .
C40 C39 H39B 109.5 . .
H39A C39 H39B 109.5 . .
C40 C39 H39C 109.5 . .
H39A C39 H39C 109.5 . .
H39B C39 H39C 109.5 . .
O5 C40 C41 124(3) . .
O5 C40 C39 119(3) . .
C41 C40 C39 117(3) . .
C40 C41 H41A 109.5 . .
C40 C41 H41B 109.5 . .
H41A C41 H41B 109.5 . .
C40 C41 H41C 109.5 . .
H41A C41 H41C 109.5 . .
H41B C41 H41C 109.5 . .
C43 C42 H42A 109.5 . .
C43 C42 H42B 109.5 . .
H42A C42 H42B 109.5 . .
C43 C42 H42C 109.5 . .
H42A C42 H42C 109.5 . .
H42B C42 H42C 109.5 . .
O6 C43 C42 126(5) . .
O6 C43 C44 120(5) . .
C42 C43 C44 114(2) . .
C43 C44 H44A 109.5 . .
C43 C44 H44B 109.5 . .
H44A C44 H44B 109.5 . .
C43 C44 H44C 109.5 . .
H44A C44 H44C 109.5 . .
H44B C44 H44C 109.5 . .
C43A C42A H42D 109.5 . .
C43A C42A H42E 109.5 . .
H42D C42A H42E 109.5 . .
C43A C42A H42F 109.5 . .
H42D C42A H42F 109.5 . .
H42E C42A H42F 109.5 . .
O6A C43A C42A 119.4(9) . 6
O6A C43A C42A 119.4(9) . .
C42A C43A C42A 121.1(17) 6 .
C46 C45 H45A 109.5 . .
C46 C45 H45B 109.5 . .
H45A C45 H45B 109.5 . .
C46 C45 H45C 109.5 . .
H45A C45 H45C 109.5 . .
H45B C45 H45C 109.5 . .
O7 C46 C45 119.5(15) . 6
O7 C46 C45 119.5(15) . .
C45 C46 C45 121(3) 6 .
C46A C45A H45D 109.5 . .
C46A C45A H45E 109.5 . .
H45D C45A H45E 109.5 . .
C46A C45A H45F 109.5 . .
H45D C45A H45F 109.5 . .
H45E C45A H45F 109.5 . .
O7A C46A C45A 122.0(12) . 6
O7A C46A C45A 122.0(12) . .
C45A C46A C45A 116(2) 6 .

loop_
_geom_bond_atom_site_label_1
_geom_bond_atom_site_label_2
_geom_bond_distance
_geom_bond_site_symmetry_2
C1 C2 1.40(2) .
C1 C6 1.40(2) .
C1 P1 1.812(15) .
C2 C3 1.39(2) .
C2 P2 1.794(15) .
C3 C4 1.38(2) .
C3 H3 0.9500 .
C4 C5 1.40(2) .
C4 H4 0.9500 .
C5 C6 1.35(2) .
C5 H5 0.9500 .
C6 H6 0.9500 .
C7 C12 1.538(10) .
C7 C8 1.540(10) .
C7 P2 1.881(17) .
C7 H7 1.0000 .
C8 C9 1.542(10) .
C8 H8A 0.9900 .
C8 H8B 0.9900 .
C9 C10 1.540(10) .
C9 H9A 0.9900 .
C9 H9B 0.9900 .
C10 C11 1.538(10) .
C10 H10A 0.9900 .
C10 H10B 0.9900 .
C11 C12 1.537(10) .
C11 H11A 0.9900 .
C11 H11B 0.9900 .
C12 P2 1.823(17) 6
C12 H12 1.0000 .
C13 P2 1.806(15) .
C13 H13A 0.9800 .
C13 H13B 0.9800 .
C13 H13C 0.9800 .
C14 C15 1.391(9) 6
C14 C15 1.391(9) .
C14 P1 1.829(17) .
C15 C16 1.403(9) .
C15 H15 0.9500 .
C16 C17 1.387(10) .
C16 H16 0.9500 .
C17 C16 1.387(10) 6
C17 H17 0.9500 .
C18 O1 1.16(3) .
C18 Mn1 1.79(3) .
C19 O2 1.172(17) .
C19 Mn1 1.806(16) .
C20 C25 1.40(2) .
C20 C21 1.396(19) .
C20 P3 1.816(15) .
C21 C22 1.403(19) .
C21 P4 1.830(14) .
C22 C23 1.42(2) .
C22 H22 0.9500 .
C23 C24 1.33(2) .
C23 H23 0.9500 .
C24 C25 1.37(2) .
C24 H24 0.9500 .
C25 H25 0.9500 .
C26 C31 1.539(10) .
C26 C27 1.542(10) .
C26 P3 1.874(16) .
C26 H26 1.0000 .
C27 C28 1.544(10) .
C27 H27A 0.9900 .
C27 H27B 0.9900 .
C28 C29 1.537(10) .
C28 H28A 0.9900 .
C28 H28B 0.9900 .
C29 C30 1.536(10) .
C29 H29A 0.9900 .
C29 H29B 0.9900 .
C30 C31 1.534(10) .
C30 H30A 0.9900 .
C30 H30B 0.9900 .
C31 P3 1.823(19) 6_565
C31 H31 1.0000 .
C32 P3 1.794(17) .
C32 H32A 0.9800 .
C32 H32B 0.9800 .
C32 H32C 0.9800 .
C33 C34 1.388(9) .
C33 C34 1.388(9) 6_565
C33 P4 1.830(17) .
C34 C35 1.402(9) .
C34 H34 0.9500 .
C35 C36 1.390(10) .
C35 H35 0.9500 .
C36 C35 1.390(10) 6_565
C36 H36 0.9500 .
C37 O3 1.13(3) .
C37 Mn2 1.81(3) .
C38 O4 1.155(16) .
C38 Mn2 1.812(16) .
P1 C1 1.812(15) 6
P1 Mn1 2.251(6) .
P2 C12 1.823(17) 6
P2 Mn1 2.269(4) .
P3 C31 1.823(19) 6_565
P3 Mn2 2.279(4) .
P4 C21 1.830(14) 6_565
P4 Mn2 2.246(6) .
Mn1 C19 1.806(16) 6
Mn1 P2 2.269(4) 6
Mn2 C38 1.812(16) 6_565
Mn2 P3 2.279(4) 6_565
C39 C40 1.51(4) .
C39 H39A 0.9800 .
C39 H39B 0.9800 .
C39 H39C 0.9800 .
C40 O5 1.17(3) .
C40 C41 1.43(4) .
C41 H41A 0.9800 .
C41 H41B 0.9800 .
C41 H41C 0.9800 .
C42 C43 1.53(2) .
C42 H42A 0.9800 .
C42 H42B 0.9800 .
C42 H42C 0.9800 .
C43 O6 1.22(2) .
C43 C44 1.53(2) .
C44 H44A 0.9800 .
C44 H44B 0.9800 .
C44 H44C 0.9800 .
C42A C43A 1.432(11) .
C42A H42D 0.9800 .
C42A H42E 0.9800 .
C42A H42F 0.9800 .
C43A O6A 1.233(11) .
C43A C42A 1.432(11) 6
C45 C46 1.47(2) .
C45 H45A 0.9800 .
C45 H45B 0.9800 .
C45 H45C 0.9800 .
C46 O7 1.22(2) .
C46 C45 1.47(2) 6
C45A C46A 1.502(14) .
C45A H45D 0.9800 .
C45A H45E 0.9800 .
C45A H45F 0.9800 .
C46A O7A 1.23(2) .
C46A C45A 1.502(14) 6
